data_7704297
loop_
_publ_author_name
'Gallego, Cecilia Mariel'
'Gaviglio, Carina'
'Ben-David, Yehoshoa'
'Milstein, David'
'Doctorovich, Fabio'
'Pellegrino, Juan'

_publ_section_title
;
 Synthesis, structure and reactivity of NO<sup>+</sup>, NO&#x02D9; and
 NO<sup>-</sup> pincer PCN-Rh complexes.
;
_journal_issue 21
_journal_name_full 'Dalton transactions (Cambridge, England : 2003)'
_journal_page_first 7093
_journal_page_last 7108
_journal_paper_doi 10.1039/d0dt00962h
_journal_volume 49
_journal_year 2020
_chemical_formula_moiety 'C21 H35 F3 N2 O4 P Rh S'
_chemical_formula_sum 'C21 H35 F3 N2 O4 P Rh S'
_chemical_formula_weight 602.45
_space_group_crystal_system monoclinic
_space_group_IT_number 14
_space_group_name_Hall '-P 2yn'
_space_group_name_H-M_alt 'P 1 21/n 1'
_atom_sites_solution_hydrogens geom
_atom_sites_solution_primary dual
_audit_creation_date 2020-04-24
_audit_creation_method
;
Olex2 1.2
(compiled 2018.05.29 svn.r3508 for OlexSys, GUI svn.r5506)
;
_audit_update_record
;
2020-05-01 deposited with the CCDC.	2020-05-04 downloaded from the CCDC.
;
_cell_angle_alpha 90
_cell_angle_beta 99.9660(10)
_cell_angle_gamma 90
_cell_formula_units_Z 4
_cell_length_a 10.9238(5)
_cell_length_b 12.2412(5)
_cell_length_c 19.4780(8)
_cell_measurement_reflns_used 9117
_cell_measurement_temperature 120(2)
_cell_measurement_theta_max 26.31
_cell_measurement_theta_min 2.33
_cell_volume 2565.30(19)
_computing_cell_refinement 'SAINT V8.38A (?, 2016)'
_computing_data_collection 'Bruker APEX3'
_computing_data_reduction 'SAINT V8.38A (?, 2016)'
_computing_molecular_graphics 'Olex2 (Dolomanov et al., 2009)'
_computing_publication_material 'Olex2 (Dolomanov et al., 2009)'
_computing_structure_refinement 'ShelXL (Sheldrick, 2015)'
_computing_structure_solution 'ShelXT (Sheldrick, 2015)'
_diffrn_ambient_temperature 120(2)
_diffrn_measured_fraction_theta_full 1.000
_diffrn_measured_fraction_theta_max 0.999
_diffrn_measurement_device_type 'Bruker APEX-III CCD'
_diffrn_measurement_method '\f and \w scans'
_diffrn_radiation_type MoK\a
_diffrn_radiation_wavelength 0.71073
_diffrn_reflns_av_R_equivalents 0.0518
_diffrn_reflns_av_unetI/netI 0.0238
_diffrn_reflns_Laue_measured_fraction_full 1.000
_diffrn_reflns_Laue_measured_fraction_max 0.999
_diffrn_reflns_limit_h_max 13
_diffrn_reflns_limit_h_min -13
_diffrn_reflns_limit_k_max 15
_diffrn_reflns_limit_k_min -15
_diffrn_reflns_limit_l_max 24
_diffrn_reflns_limit_l_min -24
_diffrn_reflns_number 70067
_diffrn_reflns_point_group_measured_fraction_full 1.000
_diffrn_reflns_point_group_measured_fraction_max 0.999
_diffrn_reflns_theta_full 25.242
_diffrn_reflns_theta_max 26.411
_diffrn_reflns_theta_min 1.973
_diffrn_standards_number 0
_exptl_absorpt_coefficient_mu 0.861
_exptl_absorpt_correction_T_max 0.7454
_exptl_absorpt_correction_T_min 0.6218
_exptl_absorpt_correction_type multi-scan
_exptl_absorpt_process_details
;
SADABS-2016/2 (Bruker,2016/2) was used for absorption correction.
wR2(int) was 0.0986 before and 0.0544 after correction.
The Ratio of minimum to maximum transmission is 0.8342.
The \l/2 correction factor is Not present.
;
_exptl_crystal_colour 'clear green'
_exptl_crystal_colour_lustre clear
_exptl_crystal_colour_primary green
_exptl_crystal_density_diffrn 1.560
_exptl_crystal_description plate
_exptl_crystal_F_000 1240
_exptl_crystal_size_max 0.4
_exptl_crystal_size_mid 0.3
_exptl_crystal_size_min 0.2
_refine_diff_density_max 0.386
_refine_diff_density_min -0.394
_refine_diff_density_rms 0.072
_refine_ls_extinction_method none
_refine_ls_goodness_of_fit_ref 1.045
_refine_ls_hydrogen_treatment constr
_refine_ls_matrix_type full
_refine_ls_number_parameters 345
_refine_ls_number_reflns 5264
_refine_ls_number_restraints 0
_refine_ls_restrained_S_all 1.045
_refine_ls_R_factor_all 0.0386
_refine_ls_R_factor_gt 0.0255
_refine_ls_shift/su_max 0.002
_refine_ls_shift/su_mean 0.000
_refine_ls_structure_factor_coef Fsqd
_refine_ls_weighting_details 'w=1/[\s^2^(Fo^2^)+(0.0208P)^2^+2.7895P] where P=(Fo^2^+2Fc^2^)/3'
_refine_ls_weighting_scheme calc
_refine_ls_wR_factor_gt 0.0516
_refine_ls_wR_factor_ref 0.0567
_reflns_Friedel_coverage 0.000
_reflns_number_gt 4372
_reflns_number_total 5264
_reflns_threshold_expression 'I > 2\s(I)'
_cod_data_source_file d0dt00962h2.cif
_cod_data_source_block cmg276_0m
_cod_depositor_comments 'Adding full bibliography for 7704295--7704299.cif.'
_cod_database_code 7704297
_shelx_shelxl_version_number 2017/1
_shelx_space_group_comment
;
The symmetry employed for this shelxl refinement is uniquely defined
by the following loop, which should always be used as a source of
symmetry information in preference to the above space-group names.
They are only intended as comments.
;
_shelx_estimated_absorpt_t_max 0.847
_shelx_estimated_absorpt_t_min 0.725
_olex2_refinement_description
;
1. Fixed Uiso
 At 1.2 times of:
  All C(H) groups, All C(H,H) groups
 At 1.5 times of:
  All C(H,H,H) groups
2. Others
 Sof(C19A)=Sof(H19D)=Sof(H19E)=Sof(H19F)=1-FVAR(1)
 Sof(C19)=Sof(H19A)=Sof(H19B)=Sof(H19C)=FVAR(1)
 Fixed Sof: C18(0.6) H18A(0.6) H18B(0.6) C18A(0.4) H18C(0.4) H18D(0.4)
 C21A(0.5) H21A(0.5) H21B(0.5) H21C(0.5) C21(0.5) H21D(0.5) H21E(0.5) H21F(0.5)
 C20A(0.45) H20A(0.45) H20B(0.45) C20(0.55) H20C(0.55) H20D(0.55)
3.a Secondary CH2 refined with riding coordinates:
 C17(H17A,H17B), C8(H8A,H8B), C18(H18A,H18B), C18A(H18C,H18D), C20A(H20A,H20B),
  C20(H20C,H20D)
3.b Aromatic/amide H refined with riding coordinates:
 C6(H6), C5(H5), C4(H4)
3.c Idealised Me refined as rotating group:
 C12(H12A,H12B,H12C), C10(H10A,H10B,H10C), C15(H15A,H15B,H15C), C16(H16A,H16B,
 H16C), C14(H14A,H14B,H14C), C11(H11A,H11B,H11C), C19(H19A,H19B,H19C),
 C19A(H19D,H19E,H19F), C21A(H21A,H21B,H21C), C21(H21D,H21E,H21F)
;
_olex2_submission_special_instructions 'No special instructions were received'

loop_
_space_group_symop_operation_xyz
'x, y, z'
'-x+1/2, y+1/2, -z+1/2'
'-x, -y, -z'
'x-1/2, -y-1/2, z-1/2'

loop_
_atom_site_label
_atom_site_type_symbol
_atom_site_fract_x
_atom_site_fract_y
_atom_site_fract_z
_atom_site_U_iso_or_equiv
_atom_site_adp_type
_atom_site_occupancy
_atom_site_site_symmetry_order
_atom_site_calc_flag
_atom_site_refinement_flags_posn
_atom_site_refinement_flags_adp
_atom_site_refinement_flags_occupancy
_atom_site_disorder_assembly
_atom_site_disorder_group
Rh1 Rh 0.47408(2) 0.29791(2) 0.34374(2) 0.01594(6) Uani 1 1 d . . . . .
P1 P 0.67138(5) 0.34475(5) 0.40158(3) 0.01585(12) Uani 1 1 d . . . . .
S1 S 0.46480(5) 0.40578(5) 0.17357(3) 0.02397(13) Uani 1 1 d . . . . .
O2 O 0.49649(15) 0.33178(15) 0.23210(8) 0.0292(4) Uani 1 1 d . . . . .
F2 F 0.53500(17) 0.40379(15) 0.05267(7) 0.0507(5) Uani 1 1 d . . . . .
F1 F 0.5175(2) 0.24427(15) 0.09660(9) 0.0622(6) Uani 1 1 d . . . . .
F3 F 0.67353(16) 0.34696(18) 0.13652(9) 0.0600(5) Uani 1 1 d . . . . .
O1 O 0.32826(18) 0.45069(16) 0.39314(10) 0.0425(5) Uani 1 1 d . . . . .
O3 O 0.33930(16) 0.39828(17) 0.13856(10) 0.0429(5) Uani 1 1 d . . . . .
N1 N 0.38262(18) 0.42688(17) 0.34913(10) 0.0258(4) Uani 1 1 d . . . . .
O4 O 0.51396(19) 0.51343(16) 0.18529(11) 0.0456(5) Uani 1 1 d . . . . .
C2 C 0.4630(2) 0.23382(18) 0.43593(11) 0.0185(5) Uani 1 1 d . . . . .
N2 N 0.31431(18) 0.1916(2) 0.31170(11) 0.0348(6) Uani 1 1 d . . . . .
C3 C 0.3535(2) 0.17576(19) 0.43863(12) 0.0246(5) Uani 1 1 d . . . . .
C17 C 0.2542(2) 0.1838(2) 0.37551(12) 0.0315(6) Uani 1 1 d . . . . .
H17A H 0.202366 0.249248 0.378921 0.038 Uiso 1 1 calc R . . . .
H17B H 0.199995 0.118559 0.372260 0.038 Uiso 1 1 calc R . . . .
C7 C 0.5565(2) 0.23656(18) 0.49449(12) 0.0207(5) Uani 1 1 d . . . . .
C8 C 0.6672(2) 0.3088(2) 0.49289(11) 0.0232(5) Uani 1 1 d . . . . .
H8A H 0.744451 0.270058 0.513389 0.028 Uiso 1 1 calc R . . . .
H8B H 0.660615 0.375846 0.520456 0.028 Uiso 1 1 calc R . . . .
C13 C 0.7268(2) 0.48982(19) 0.40460(12) 0.0247(5) Uani 1 1 d . . . . .
C12 C 0.9195(2) 0.2629(2) 0.41096(13) 0.0325(6) Uani 1 1 d . . . . .
H12A H 0.952132 0.330738 0.394389 0.049 Uiso 1 1 calc GR . . . .
H12B H 0.970482 0.201196 0.400618 0.049 Uiso 1 1 calc GR . . . .
H12C H 0.921847 0.267537 0.461400 0.049 Uiso 1 1 calc GR . . . .
C9 C 0.7852(2) 0.2462(2) 0.37419(12) 0.0229(5) Uani 1 1 d . . . . .
C6 C 0.5428(2) 0.1763(2) 0.55336(13) 0.0290(6) Uani 1 1 d . . . . .
H6 H 0.607879 0.175399 0.592635 0.035 Uiso 1 1 calc R . . . .
C10 C 0.7808(2) 0.2504(3) 0.29541(13) 0.0362(6) Uani 1 1 d . . . . .
H10A H 0.695486 0.237354 0.271516 0.054 Uiso 1 1 calc GR . . . .
H10B H 0.835694 0.194021 0.281824 0.054 Uiso 1 1 calc GR . . . .
H10C H 0.808418 0.322437 0.282370 0.054 Uiso 1 1 calc GR . . . .
C15 C 0.7628(3) 0.5222(2) 0.33507(14) 0.0434(7) Uani 1 1 d . . . . .
H15A H 0.838008 0.482600 0.328724 0.065 Uiso 1 1 calc GR . . . .
H15B H 0.778757 0.601022 0.334825 0.065 Uiso 1 1 calc GR . . . .
H15C H 0.694844 0.503942 0.297020 0.065 Uiso 1 1 calc GR . . . .
C16 C 0.8376(2) 0.5089(2) 0.46368(13) 0.0314(6) Uani 1 1 d . . . . .
H16A H 0.815470 0.485488 0.508069 0.047 Uiso 1 1 calc GR . . . .
H16B H 0.858893 0.586703 0.466144 0.047 Uiso 1 1 calc GR . . . .
H16C H 0.909225 0.466523 0.454508 0.047 Uiso 1 1 calc GR . . . .
C5 C 0.4353(3) 0.1180(2) 0.55497(14) 0.0350(6) Uani 1 1 d . . . . .
H5 H 0.426606 0.077510 0.595455 0.042 Uiso 1 1 calc R . . . .
C4 C 0.3399(2) 0.1181(2) 0.49785(14) 0.0324(6) Uani 1 1 d . . . . .
H4 H 0.265560 0.078644 0.499420 0.039 Uiso 1 1 calc R . . . .
C14 C 0.6195(3) 0.5618(2) 0.41871(18) 0.0450(8) Uani 1 1 d . . . . .
H14A H 0.552816 0.560836 0.377996 0.067 Uiso 1 1 calc GR . . . .
H14B H 0.649186 0.636877 0.427761 0.067 Uiso 1 1 calc GR . . . .
H14C H 0.587881 0.533897 0.459429 0.067 Uiso 1 1 calc GR . . . .
C1 C 0.5528(3) 0.3472(2) 0.11172(13) 0.0365(6) Uani 1 1 d . . . . .
C11 C 0.7428(3) 0.1315(2) 0.39323(17) 0.0405(7) Uani 1 1 d . . . . .
H11A H 0.752504 0.124874 0.444027 0.061 Uiso 1 1 calc GR . . . .
H11B H 0.793724 0.075950 0.375318 0.061 Uiso 1 1 calc GR . . . .
H11C H 0.655329 0.120823 0.372443 0.061 Uiso 1 1 calc GR . . . .
C18 C 0.2204(5) 0.2564(5) 0.2501(2) 0.0236(10) Uani 0.6 1 d . . P A 1
H18A H 0.203327 0.330104 0.267111 0.028 Uiso 0.6 1 calc R . P A 1
H18B H 0.262041 0.265463 0.209222 0.028 Uiso 0.6 1 calc R . P A 1
C19 C 0.0987(4) 0.1974(4) 0.2277(2) 0.0348(13) Uani 0.606(7) 1 d . . P A 1
H19A H 0.046973 0.238836 0.190504 0.052 Uiso 0.606(7) 1 calc GR . P A 1
H19B H 0.055405 0.190682 0.267565 0.052 Uiso 0.606(7) 1 calc GR . P A 1
H19C H 0.114857 0.124500 0.210549 0.052 Uiso 0.606(7) 1 calc GR . P A 1
C18A C 0.2286(6) 0.1905(7) 0.2534(3) 0.0231(14) Uani 0.4 1 d . . P A 2
H18C H 0.179472 0.122224 0.251037 0.028 Uiso 0.4 1 calc R . P A 2
H18D H 0.269727 0.193674 0.211947 0.028 Uiso 0.4 1 calc R . P A 2
C19A C 0.1444(7) 0.2877(6) 0.2541(3) 0.030(2) Uani 0.394(7) 1 d . . P A 2
H19D H 0.088768 0.293389 0.209035 0.045 Uiso 0.394(7) 1 calc GR . P A 2
H19E H 0.194686 0.354223 0.262510 0.045 Uiso 0.394(7) 1 calc GR . P A 2
H19F H 0.095090 0.278722 0.291216 0.045 Uiso 0.394(7) 1 calc GR . P A 2
C21A C 0.4133(7) 0.0894(6) 0.2288(4) 0.0309(17) Uani 0.5 1 d . . P A 1
H21A H 0.340550 0.122959 0.200039 0.046 Uiso 0.5 1 calc GR . P A 1
H21B H 0.432879 0.020486 0.207550 0.046 Uiso 0.5 1 calc GR . P A 1
H21C H 0.484440 0.139063 0.232198 0.046 Uiso 0.5 1 calc GR . P A 1
C21 C 0.4524(7) 0.0547(7) 0.2487(5) 0.0361(18) Uani 0.5 1 d . . P A 2
H21D H 0.420635 0.056167 0.198467 0.054 Uiso 0.5 1 calc GR . P A 2
H21E H 0.478271 -0.019810 0.262857 0.054 Uiso 0.5 1 calc GR . P A 2
H21F H 0.523709 0.104058 0.259491 0.054 Uiso 0.5 1 calc GR . P A 2
C20A C 0.3814(8) 0.0641(6) 0.3116(4) 0.0230(17) Uani 0.45 1 d . . P A 1
H20A H 0.322325 0.003235 0.313268 0.028 Uiso 0.45 1 calc R . P A 1
H20B H 0.456636 0.055006 0.347560 0.028 Uiso 0.45 1 calc R . P A 1
C20 C 0.3462(6) 0.0929(5) 0.2896(3) 0.0228(14) Uani 0.55 1 d . . P A 2
H20C H 0.268705 0.065157 0.261006 0.027 Uiso 0.55 1 calc R . P A 2
H20D H 0.359451 0.047492 0.332355 0.027 Uiso 0.55 1 calc R . P A 2

loop_
_atom_site_aniso_label
_atom_site_aniso_U_11
_atom_site_aniso_U_22
_atom_site_aniso_U_33
_atom_site_aniso_U_23
_atom_site_aniso_U_13
_atom_site_aniso_U_12
Rh1 0.01207(8) 0.02146(9) 0.01459(9) -0.00344(7) 0.00315(6) -0.00248(7)
P1 0.0134(3) 0.0188(3) 0.0153(3) -0.0008(2) 0.0025(2) -0.0022(2)
S1 0.0216(3) 0.0293(3) 0.0202(3) -0.0042(2) 0.0016(2) 0.0074(2)
O2 0.0250(9) 0.0460(11) 0.0171(8) 0.0013(7) 0.0052(7) 0.0087(8)
F2 0.0752(12) 0.0591(11) 0.0193(8) 0.0104(7) 0.0119(8) 0.0179(9)
F1 0.1162(17) 0.0377(10) 0.0348(10) -0.0089(8) 0.0185(10) 0.0234(11)
F3 0.0409(10) 0.1023(15) 0.0425(10) 0.0235(10) 0.0232(8) 0.0343(10)
O1 0.0434(11) 0.0437(12) 0.0453(11) -0.0071(10) 0.0216(10) 0.0146(9)
O3 0.0242(9) 0.0545(13) 0.0456(11) 0.0079(10) -0.0065(8) 0.0077(9)
N1 0.0200(10) 0.0289(11) 0.0269(11) -0.0054(9) -0.0007(8) 0.0037(9)
O4 0.0572(13) 0.0331(11) 0.0462(12) -0.0133(9) 0.0078(10) -0.0044(10)
C2 0.0195(11) 0.0191(11) 0.0185(11) -0.0026(9) 0.0081(9) -0.0010(9)
N2 0.0208(10) 0.0601(16) 0.0264(11) -0.0194(11) 0.0118(9) -0.0216(11)
C3 0.0233(12) 0.0244(13) 0.0288(13) -0.0089(10) 0.0119(10) -0.0062(10)
C17 0.0213(12) 0.0501(17) 0.0265(13) -0.0152(12) 0.0141(10) -0.0185(11)
C7 0.0211(11) 0.0204(12) 0.0222(12) -0.0001(9) 0.0082(9) 0.0017(9)
C8 0.0217(11) 0.0323(13) 0.0154(11) 0.0009(10) 0.0026(9) -0.0037(10)
C13 0.0219(12) 0.0217(12) 0.0285(13) 0.0009(10) -0.0011(10) -0.0088(10)
C12 0.0184(12) 0.0500(17) 0.0289(13) -0.0006(12) 0.0031(10) 0.0059(11)
C9 0.0158(11) 0.0287(12) 0.0243(12) -0.0003(10) 0.0035(9) 0.0051(10)
C6 0.0304(13) 0.0349(15) 0.0232(12) 0.0044(11) 0.0091(10) 0.0046(11)
C10 0.0263(13) 0.0565(18) 0.0261(13) -0.0090(13) 0.0051(11) 0.0119(13)
C15 0.0563(19) 0.0368(16) 0.0331(15) 0.0099(13) -0.0032(13) -0.0256(14)
C16 0.0259(13) 0.0347(14) 0.0317(14) -0.0051(11) -0.0005(11) -0.0123(11)
C5 0.0467(16) 0.0305(14) 0.0333(14) 0.0076(12) 0.0225(13) -0.0026(12)
C4 0.0342(14) 0.0300(14) 0.0384(15) -0.0027(12) 0.0212(12) -0.0105(11)
C14 0.0334(15) 0.0215(14) 0.076(2) -0.0112(14) -0.0027(15) -0.0016(12)
C1 0.0518(18) 0.0410(16) 0.0175(12) 0.0027(12) 0.0083(12) 0.0156(14)
C11 0.0343(15) 0.0249(14) 0.065(2) -0.0028(13) 0.0173(14) 0.0068(12)
C18 0.020(3) 0.029(3) 0.020(2) 0.009(2) -0.0024(17) -0.006(2)
C19 0.024(2) 0.048(3) 0.030(2) 0.005(2) -0.0038(17) -0.010(2)
C18A 0.023(3) 0.029(4) 0.017(3) -0.001(3) 0.004(2) -0.008(3)
C19A 0.016(4) 0.052(5) 0.020(3) 0.004(3) -0.002(3) 0.007(3)
C21A 0.027(4) 0.022(4) 0.048(5) -0.018(3) 0.020(3) 0.000(3)
C21 0.030(5) 0.035(5) 0.049(5) -0.015(4) 0.022(4) -0.005(3)
C20A 0.034(5) 0.010(3) 0.032(5) -0.003(3) 0.023(3) -0.005(3)
C20 0.028(3) 0.015(3) 0.025(3) 0.000(2) 0.002(2) -0.006(2)

loop_
_atom_type_symbol
_atom_type_description
_atom_type_scat_dispersion_real
_atom_type_scat_dispersion_imag
_atom_type_scat_source
C C 0.0033 0.0016 'International Tables Vol C Tables 4.2.6.8 and 6.1.1.4'
H H 0.0000 0.0000 'International Tables Vol C Tables 4.2.6.8 and 6.1.1.4'
N N 0.0061 0.0033 'International Tables Vol C Tables 4.2.6.8 and 6.1.1.4'
O O 0.0106 0.0060 'International Tables Vol C Tables 4.2.6.8 and 6.1.1.4'
F F 0.0171 0.0103 'International Tables Vol C Tables 4.2.6.8 and 6.1.1.4'
P P 0.1023 0.0942 'International Tables Vol C Tables 4.2.6.8 and 6.1.1.4'
S S 0.1246 0.1234 'International Tables Vol C Tables 4.2.6.8 and 6.1.1.4'
Rh Rh -1.1178 0.9187 'International Tables Vol C Tables 4.2.6.8 and 6.1.1.4'

loop_
_geom_angle_atom_site_label_1
_geom_angle_atom_site_label_2
_geom_angle_atom_site_label_3
_geom_angle
_geom_angle_site_symmetry_1
_geom_angle_site_symmetry_3
_geom_angle_publ_flag
O2 Rh1 P1 100.06(4) . . ?
N1 Rh1 P1 102.87(6) . . ?
N1 Rh1 O2 92.67(8) . . ?
N1 Rh1 C2 99.51(9) . . ?
N1 Rh1 N2 96.33(9) . . ?
C2 Rh1 P1 81.69(6) . . ?
C2 Rh1 O2 167.01(8) . . ?
C2 Rh1 N2 81.47(9) . . ?
N2 Rh1 P1 156.26(7) . . ?
N2 Rh1 O2 92.78(7) . . ?
C8 P1 Rh1 103.50(7) . . ?
C8 P1 C13 104.96(11) . . ?
C8 P1 C9 104.46(11) . . ?
C13 P1 Rh1 121.09(8) . . ?
C13 P1 C9 113.11(11) . . ?
C9 P1 Rh1 107.94(8) . . ?
O2 S1 C1 101.15(11) . . ?
O3 S1 O2 114.52(11) . . ?
O3 S1 O4 116.14(12) . . ?
O3 S1 C1 103.50(13) . . ?
O4 S1 O2 114.78(12) . . ?
O4 S1 C1 104.08(13) . . ?
S1 O2 Rh1 144.80(10) . . ?
O1 N1 Rh1 126.60(18) . . ?
C3 C2 Rh1 114.92(16) . . ?
C7 C2 Rh1 125.49(16) . . ?
C7 C2 C3 119.4(2) . . ?
C17 N2 Rh1 104.09(13) . . ?
C17 N2 C18 109.1(2) . . ?
C17 N2 C20A 100.9(3) . . ?
C18 N2 Rh1 106.8(2) . . ?
C18 N2 C20A 130.4(4) . . ?
C18A N2 Rh1 131.0(4) . . ?
C18A N2 C17 111.0(3) . . ?
C18A N2 C20 84.4(4) . . ?
C20A N2 Rh1 102.8(3) . . ?
C20 N2 Rh1 112.8(3) . . ?
C20 N2 C17 112.3(3) . . ?
C2 C3 C17 116.0(2) . . ?
C4 C3 C2 120.4(2) . . ?
C4 C3 C17 123.6(2) . . ?
N2 C17 H17A 109.9 . . ?
N2 C17 H17B 109.9 . . ?
C3 C17 N2 108.99(19) . . ?
C3 C17 H17A 109.9 . . ?
C3 C17 H17B 109.9 . . ?
H17A C17 H17B 108.3 . . ?
C2 C7 C8 118.40(19) . . ?
C6 C7 C2 119.5(2) . . ?
C6 C7 C8 122.0(2) . . ?
P1 C8 H8A 110.0 . . ?
P1 C8 H8B 110.0 . . ?
C7 C8 P1 108.39(15) . . ?
C7 C8 H8A 110.0 . . ?
C7 C8 H8B 110.0 . . ?
H8A C8 H8B 108.4 . . ?
C15 C13 P1 110.49(17) . . ?
C15 C13 C16 109.5(2) . . ?
C15 C13 C14 109.4(2) . . ?
C16 C13 P1 112.06(17) . . ?
C14 C13 P1 107.37(16) . . ?
C14 C13 C16 107.9(2) . . ?
H12A C12 H12B 109.5 . . ?
H12A C12 H12C 109.5 . . ?
H12B C12 H12C 109.5 . . ?
C9 C12 H12A 109.5 . . ?
C9 C12 H12B 109.5 . . ?
C9 C12 H12C 109.5 . . ?
C12 C9 P1 114.17(17) . . ?
C12 C9 C11 108.2(2) . . ?
C10 C9 P1 110.92(16) . . ?
C10 C9 C12 109.02(19) . . ?
C10 C9 C11 108.3(2) . . ?
C11 C9 P1 106.03(16) . . ?
C7 C6 H6 119.8 . . ?
C5 C6 C7 120.4(2) . . ?
C5 C6 H6 119.8 . . ?
C9 C10 H10A 109.5 . . ?
C9 C10 H10B 109.5 . . ?
C9 C10 H10C 109.5 . . ?
H10A C10 H10B 109.5 . . ?
H10A C10 H10C 109.5 . . ?
H10B C10 H10C 109.5 . . ?
C13 C15 H15A 109.5 . . ?
C13 C15 H15B 109.5 . . ?
C13 C15 H15C 109.5 . . ?
H15A C15 H15B 109.5 . . ?
H15A C15 H15C 109.5 . . ?
H15B C15 H15C 109.5 . . ?
C13 C16 H16A 109.5 . . ?
C13 C16 H16B 109.5 . . ?
C13 C16 H16C 109.5 . . ?
H16A C16 H16B 109.5 . . ?
H16A C16 H16C 109.5 . . ?
H16B C16 H16C 109.5 . . ?
C6 C5 H5 119.8 . . ?
C6 C5 C4 120.4(2) . . ?
C4 C5 H5 119.8 . . ?
C3 C4 C5 119.7(2) . . ?
C3 C4 H4 120.1 . . ?
C5 C4 H4 120.1 . . ?
C13 C14 H14A 109.5 . . ?
C13 C14 H14B 109.5 . . ?
C13 C14 H14C 109.5 . . ?
H14A C14 H14B 109.5 . . ?
H14A C14 H14C 109.5 . . ?
H14B C14 H14C 109.5 . . ?
F2 C1 S1 110.75(18) . . ?
F2 C1 F1 107.9(2) . . ?
F1 C1 S1 110.7(2) . . ?
F3 C1 S1 111.57(18) . . ?
F3 C1 F2 107.7(2) . . ?
F3 C1 F1 108.0(2) . . ?
C9 C11 H11A 109.5 . . ?
C9 C11 H11B 109.5 . . ?
C9 C11 H11C 109.5 . . ?
H11A C11 H11B 109.5 . . ?
H11A C11 H11C 109.5 . . ?
H11B C11 H11C 109.5 . . ?
N2 C18 H18A 109.0 . . ?
N2 C18 H18B 109.0 . . ?
H18A C18 H18B 107.8 . . ?
C19 C18 N2 112.9(4) . . ?
C19 C18 H18A 109.0 . . ?
C19 C18 H18B 109.0 . . ?
C18 C19 H19A 109.5 . . ?
C18 C19 H19B 109.5 . . ?
C18 C19 H19C 109.5 . . ?
H19A C19 H19B 109.5 . . ?
H19A C19 H19C 109.5 . . ?
H19B C19 H19C 109.5 . . ?
N2 C18A H18C 109.9 . . ?
N2 C18A H18D 109.9 . . ?
N2 C18A C19A 108.8(5) . . ?
H18C C18A H18D 108.3 . . ?
C19A C18A H18C 109.9 . . ?
C19A C18A H18D 109.9 . . ?
C18A C19A H19D 109.5 . . ?
C18A C19A H19E 109.5 . . ?
C18A C19A H19F 109.5 . . ?
H19D C19A H19E 109.5 . . ?
H19D C19A H19F 109.5 . . ?
H19E C19A H19F 109.5 . . ?
H21A C21A H21B 109.5 . . ?
H21A C21A H21C 109.5 . . ?
H21B C21A H21C 109.5 . . ?
C20A C21A H21A 109.5 . . ?
C20A C21A H21B 109.5 . . ?
C20A C21A H21C 109.5 . . ?
H21D C21 H21E 109.5 . . ?
H21D C21 H21F 109.5 . . ?
H21E C21 H21F 109.5 . . ?
C20 C21 H21D 109.5 . . ?
C20 C21 H21E 109.5 . . ?
C20 C21 H21F 109.5 . . ?
N2 C20A C21A 89.6(4) . . ?
N2 C20A H20A 113.7 . . ?
N2 C20A H20B 113.7 . . ?
C21A C20A H20A 113.7 . . ?
C21A C20A H20B 113.7 . . ?
H20A C20A H20B 111.0 . . ?
N2 C20 C21 132.5(6) . . ?
N2 C20 H20C 104.1 . . ?
N2 C20 H20D 104.1 . . ?
C21 C20 H20C 104.1 . . ?
C21 C20 H20D 104.1 . . ?
H20C C20 H20D 105.5 . . ?

loop_
_geom_bond_atom_site_label_1
_geom_bond_atom_site_label_2
_geom_bond_distance
_geom_bond_site_symmetry_2
_geom_bond_publ_flag
Rh1 P1 2.3245(6) . ?
Rh1 O2 2.2682(16) . ?
Rh1 N1 1.881(2) . ?
Rh1 C2 1.982(2) . ?
Rh1 N2 2.1796(19) . ?
P1 C8 1.840(2) . ?
P1 C13 1.874(2) . ?
P1 C9 1.875(2) . ?
S1 O2 1.4504(17) . ?
S1 O3 1.4245(18) . ?
S1 O4 1.426(2) . ?
S1 C1 1.814(3) . ?
F2 C1 1.328(3) . ?
F1 C1 1.336(3) . ?
F3 C1 1.324(3) . ?
O1 N1 1.161(3) . ?
C2 C3 1.400(3) . ?
C2 C7 1.394(3) . ?
N2 C17 1.506(3) . ?
N2 C18 1.641(5) . ?
N2 C18A 1.342(6) . ?
N2 C20A 1.725(8) . ?
N2 C20 1.349(7) . ?
C3 C17 1.495(3) . ?
C3 C4 1.382(3) . ?
C17 H17A 0.9900 . ?
C17 H17B 0.9900 . ?
C7 C8 1.503(3) . ?
C7 C6 1.393(3) . ?
C8 H8A 0.9900 . ?
C8 H8B 0.9900 . ?
C13 C15 1.527(4) . ?
C13 C16 1.537(3) . ?
C13 C14 1.529(4) . ?
C12 H12A 0.9800 . ?
C12 H12B 0.9800 . ?
C12 H12C 0.9800 . ?
C12 C9 1.531(3) . ?
C9 C10 1.528(3) . ?
C9 C11 1.543(4) . ?
C6 H6 0.9500 . ?
C6 C5 1.379(4) . ?
C10 H10A 0.9800 . ?
C10 H10B 0.9800 . ?
C10 H10C 0.9800 . ?
C15 H15A 0.9800 . ?
C15 H15B 0.9800 . ?
C15 H15C 0.9800 . ?
C16 H16A 0.9800 . ?
C16 H16B 0.9800 . ?
C16 H16C 0.9800 . ?
C5 H5 0.9500 . ?
C5 C4 1.387(4) . ?
C4 H4 0.9500 . ?
C14 H14A 0.9800 . ?
C14 H14B 0.9800 . ?
C14 H14C 0.9800 . ?
C11 H11A 0.9800 . ?
C11 H11B 0.9800 . ?
C11 H11C 0.9800 . ?
C18 H18A 0.9900 . ?
C18 H18B 0.9900 . ?
C18 C19 1.508(6) . ?
C19 H19A 0.9800 . ?
C19 H19B 0.9800 . ?
C19 H19C 0.9800 . ?
C18A H18C 0.9900 . ?
C18A H18D 0.9900 . ?
C18A C19A 1.505(10) . ?
C19A H19D 0.9800 . ?
C19A H19E 0.9800 . ?
C19A H19F 0.9800 . ?
C21A H21A 0.9800 . ?
C21A H21B 0.9800 . ?
C21A H21C 0.9800 . ?
C21A C20A 1.735(12) . ?
C21 H21D 0.9800 . ?
C21 H21E 0.9800 . ?
C21 H21F 0.9800 . ?
C21 C20 1.587(11) . ?
C20A H20A 0.9900 . ?
C20A H20B 0.9900 . ?
C20 H20C 0.9900 . ?
C20 H20D 0.9900 . ?
